data_7058018
loop_
_publ_author_name
'Domasevitch, Konstantin V.'
'Gospodinov, Ivan'
'Krautscheid, Harald'
'Klapoetke, Thomas M.'
'Stierstorfer, Joerg'

_publ_section_title
;
 Facile and selective polynitrations at the 4-pyrazolyl dual backbone: A
 straightforward access to a series of high-density energetic materials
;
_journal_name_full 'New Journal of Chemistry'
_journal_paper_doi 10.1039/C8NJ05266B
_journal_year 2018
_chemical_formula_moiety 'C6 H4 N6 O4'
_chemical_formula_sum 'C6 H4 N6 O4'
_chemical_formula_weight 224.15
_chemical_name_systematic
;
3,3'-Dinitro-4,4'-bipyrazole
;
_space_group_crystal_system monoclinic
_space_group_IT_number 15
_space_group_name_Hall '-C 2yc'
_space_group_name_H-M_alt 'C 1 2/c 1'
_symmetry_space_group_name_Hall '-C 2yc'
_symmetry_space_group_name_H-M 'C 1 2/c 1'
_atom_sites_solution_hydrogens difmap
_atom_sites_solution_primary direct
_atom_sites_solution_secondary difmap
_audit_creation_method SHELXL-2014/7
_audit_update_record
;
2018-04-11 deposited with the CCDC.
2018-12-06 downloaded from the CCDC.
;
_cell_angle_alpha 90
_cell_angle_beta 118.739(10)
_cell_angle_gamma 90
_cell_formula_units_Z 4
_cell_length_a 15.9744(9)
_cell_length_b 6.5428(8)
_cell_length_c 8.9414(8)
_cell_measurement_reflns_used 3236
_cell_measurement_temperature 213(2)
_cell_measurement_theta_max 28.031
_cell_measurement_theta_min 2.909
_cell_volume 819.41(15)
_computing_cell_refinement 'IPDS Software (Stoe & Cie, 2000)'
_computing_data_collection 'IPDS Software (Stoe & Cie, 2000)'
_computing_data_reduction 'IPDS Software (Stoe & Cie, 2000)'
_computing_molecular_graphics 'Diamond 2.1e (Brandenburg, 1999)'
_computing_publication_material 'WinGX 1.70.01 (Farrugia, 1999)'
_computing_structure_refinement 'SHELXL-2014/7 (Sheldrick, 2014)'
_computing_structure_solution 'SHELXS-97 (Sheldrick, 2008)'
_diffrn_ambient_temperature 213(2)
_diffrn_measured_fraction_theta_full 0.989
_diffrn_measured_fraction_theta_max 0.990
_diffrn_measurement_device_type 'Stoe Image Plate Diffraction System'
_diffrn_measurement_method '\f oscillation scans'
_diffrn_radiation_type MoK\a
_diffrn_radiation_wavelength 0.71073
_diffrn_reflns_av_R_equivalents 0.0232
_diffrn_reflns_av_unetI/netI 0.0163
_diffrn_reflns_Laue_measured_fraction_full 0.989
_diffrn_reflns_Laue_measured_fraction_max 0.990
_diffrn_reflns_limit_h_max 20
_diffrn_reflns_limit_h_min -20
_diffrn_reflns_limit_k_max 8
_diffrn_reflns_limit_k_min -8
_diffrn_reflns_limit_l_max 11
_diffrn_reflns_limit_l_min -11
_diffrn_reflns_number 3236
_diffrn_reflns_point_group_measured_fraction_full 0.989
_diffrn_reflns_point_group_measured_fraction_max 0.990
_diffrn_reflns_theta_full 25.242
_diffrn_reflns_theta_max 28.031
_diffrn_reflns_theta_min 2.909
_diffrn_source 'fine-focus sealed tube'
_exptl_absorpt_coefficient_mu 0.156
_exptl_absorpt_correction_type none
_exptl_crystal_colour pale-yellow
_exptl_crystal_density_diffrn 1.817
_exptl_crystal_description prism
_exptl_crystal_F_000 456
_exptl_crystal_size_max 0.260
_exptl_crystal_size_mid 0.240
_exptl_crystal_size_min 0.200
_refine_diff_density_max 0.291
_refine_diff_density_min -0.235
_refine_diff_density_rms 0.056
_refine_ls_extinction_method none
_refine_ls_goodness_of_fit_ref 1.045
_refine_ls_hydrogen_treatment refall
_refine_ls_matrix_type full
_refine_ls_number_parameters 81
_refine_ls_number_reflns 986
_refine_ls_number_restraints 0
_refine_ls_restrained_S_all 1.045
_refine_ls_R_factor_all 0.0416
_refine_ls_R_factor_gt 0.0366
_refine_ls_shift/su_max 0.000
_refine_ls_shift/su_mean 0.000
_refine_ls_structure_factor_coef Fsqd
_refine_ls_weighting_details 'w=1/[\s^2^(Fo^2^)+(0.0698P)^2^+0.0723P] where P=(Fo^2^+2Fc^2^)/3'
_refine_ls_weighting_scheme calc
_refine_ls_wR_factor_gt 0.0944
_refine_ls_wR_factor_ref 0.0969
_reflns_Friedel_coverage 0.000
_reflns_number_gt 829
_reflns_number_total 986
_reflns_threshold_expression 'I > 2\s(I)'
_cod_data_source_file c8nj05266b2.cif
_cod_data_source_block 2
_cod_database_code 7058018
_shelx_shelxl_version_number 2014/7
_shelx_space_group_comment
;
The symmetry employed for this shelxl refinement is uniquely defined
by the following loop, which should always be used as a source of
symmetry information in preference to the above space-group names.
They are only intended as comments.
;
_shelx_estimated_absorpt_t_min 0.961
_shelx_estimated_absorpt_t_max 0.970

loop_
_space_group_symop_operation_xyz
'x, y, z'
'-x, y, -z+1/2'
'x+1/2, y+1/2, z'
'-x+1/2, y+1/2, -z+1/2'
'-x, -y, -z'
'x, -y, z-1/2'
'-x+1/2, -y+1/2, -z'
'x+1/2, -y+1/2, z-1/2'

loop_
_atom_site_label
_atom_site_type_symbol
_atom_site_fract_x
_atom_site_fract_y
_atom_site_fract_z
_atom_site_U_iso_or_equiv
_atom_site_adp_type
_atom_site_occupancy
_atom_site_site_symmetry_order
_atom_site_calc_flag
O1 O 0.06740(6) 0.48068(16) 0.43536(13) 0.0395(3) Uani 1 1 d
O2 O 0.18461(6) 0.56813(15) 0.39244(12) 0.0343(3) Uani 1 1 d
N1 N 0.16833(6) 0.00680(17) 0.22016(13) 0.0272(3) Uani 1 1 d
N2 N 0.19298(6) 0.19333(16) 0.28732(12) 0.0250(3) Uani 1 1 d
N3 N 0.12394(6) 0.44694(16) 0.38240(12) 0.0242(3) Uani 1 1 d
C1 C 0.08247(7) -0.05400(19) 0.19681(14) 0.0246(3) Uani 1 1 d
C2 C 0.04609(7) 0.10353(17) 0.25163(13) 0.0201(3) Uani 1 1 d
C3 C 0.11905(6) 0.25113(17) 0.30625(12) 0.0206(3) Uani 1 1 d
H1N H 0.2117(11) -0.059(3) 0.207(2) 0.042(4) Uiso 1 1 d
H1 H 0.0565(10) -0.184(2) 0.1502(19) 0.029(4) Uiso 1 1 d

loop_
_atom_site_aniso_label
_atom_site_aniso_U_11
_atom_site_aniso_U_22
_atom_site_aniso_U_33
_atom_site_aniso_U_23
_atom_site_aniso_U_13
_atom_site_aniso_U_12
O1 0.0367(5) 0.0371(6) 0.0591(7) -0.0177(4) 0.0346(5) -0.0077(4)
O2 0.0291(4) 0.0255(5) 0.0507(6) 0.0005(4) 0.0210(4) -0.0072(3)
N1 0.0205(5) 0.0307(6) 0.0344(5) -0.0028(4) 0.0163(4) 0.0052(4)
N2 0.0189(4) 0.0291(6) 0.0308(5) 0.0008(4) 0.0149(4) 0.0015(4)
N3 0.0188(4) 0.0235(5) 0.0309(5) 0.0004(3) 0.0125(4) -0.0010(3)
C1 0.0208(5) 0.0246(6) 0.0294(5) -0.0010(4) 0.0129(4) 0.0028(4)
C2 0.0170(5) 0.0211(6) 0.0240(5) 0.0015(4) 0.0112(3) 0.0012(4)
C3 0.0165(5) 0.0227(6) 0.0251(5) 0.0023(4) 0.0119(4) 0.0009(4)

loop_
_atom_type_symbol
_atom_type_description
_atom_type_scat_dispersion_real
_atom_type_scat_dispersion_imag
_atom_type_scat_source
C C 0.0033 0.0016 'International Tables Vol C Tables 4.2.6.8 and 6.1.1.4'
H H 0.0000 0.0000 'International Tables Vol C Tables 4.2.6.8 and 6.1.1.4'
N N 0.0061 0.0033 'International Tables Vol C Tables 4.2.6.8 and 6.1.1.4'
O O 0.0106 0.0060 'International Tables Vol C Tables 4.2.6.8 and 6.1.1.4'

loop_
_geom_angle_atom_site_label_1
_geom_angle_atom_site_label_2
_geom_angle_atom_site_label_3
_geom_angle
_geom_angle_site_symmetry_3
N2 N1 C1 113.52(9) .
N2 N1 H1N 115.5(11) .
C1 N1 H1N 130.7(12) .
C3 N2 N1 103.31(9) .
O2 N3 O1 124.13(11) .
O2 N3 C3 118.33(9) .
O1 N3 C3 117.54(9) .
N1 C1 C2 107.19(11) .
N1 C1 H1 122.0(8) .
C2 C1 H1 130.8(8) .
C1 C2 C3 102.43(9) .
C1 C2 C2 125.79(8) 2
C3 C2 C2 131.78(7) 2
N2 C3 C2 113.55(10) .
N2 C3 N3 117.80(9) .
C2 C3 N3 128.61(9) .

loop_
_geom_bond_atom_site_label_1
_geom_bond_atom_site_label_2
_geom_bond_distance
_geom_bond_site_symmetry_2
O1 N3 1.2248(12) .
O2 N3 1.2217(12) .
N1 N2 1.3334(15) .
N1 C1 1.3444(14) .
N1 H1N 0.869(18) .
N2 C3 1.3261(12) .
N3 C3 1.4352(15) .
C1 C2 1.3835(15) .
C1 H1 0.951(16) .
C2 C3 1.4078(14) .
C2 C2 1.4589(19) 2

loop_
_geom_torsion_atom_site_label_1
_geom_torsion_atom_site_label_2
_geom_torsion_atom_site_label_3
_geom_torsion_atom_site_label_4
_geom_torsion
_geom_torsion_site_symmetry_1
_geom_torsion_site_symmetry_4
C1 N1 N2 C3 -0.11(12) . .
N2 N1 C1 C2 0.26(13) . .
N1 C1 C2 C3 -0.27(12) . .
N1 C1 C2 C2 179.56(12) . 2
N1 N2 C3 C2 -0.08(12) . .
N1 N2 C3 N3 178.00(9) . .
C1 C2 C3 N2 0.22(12) . .
C2 C2 C3 N2 -179.60(12) 2 .
C1 C2 C3 N3 -177.59(10) . .
C2 C2 C3 N3 2.6(2) 2 .
O2 N3 C3 N2 15.42(14) . .
O1 N3 C3 N2 -163.66(10) . .
O2 N3 C3 C2 -166.84(10) . .
O1 N3 C3 C2 14.08(16) . .
